data_7206975
loop_
_publ_author_name
'Liu, Guang-Zhen'
'Wang, Jian-Ge'
'Wang, Li-Ya'

_publ_section_title
;
 Divalent metal coordination polymers assembled from dual linkers --
 semirigid carboxyphenylpropionate and dipyridyl type molecule
;
_journal_issue 3
_journal_name_full CrystEngComm
_journal_page_first 951
_journal_paper_doi 10.1039/c1ce05760j
_journal_volume 14
_journal_year 2012
_chemical_formula_sum 'C44 H46 N4 Ni O10'
_chemical_formula_weight 849.56
_chemical_name_systematic
;
?
;
_space_group_IT_number 2
_symmetry_cell_setting triclinic
_symmetry_space_group_name_Hall '-P 1'
_symmetry_space_group_name_H-M 'P -1'
_atom_sites_solution_hydrogens geom
_atom_sites_solution_primary direct
_atom_sites_solution_secondary difmap
_audit_creation_method SHELXL-97
_cell_angle_alpha 92.60(3)
_cell_angle_beta 100.14(3)
_cell_angle_gamma 93.61(3)
_cell_formula_units_Z 1
_cell_length_a 7.57(2)
_cell_length_b 10.52(3)
_cell_length_c 12.86(3)
_cell_measurement_reflns_used 1019
_cell_measurement_temperature 296(2)
_cell_measurement_theta_max 0.00
_cell_measurement_theta_min 0.00
_cell_volume 1004(5)
_computing_cell_refinement 'Bruker SMART'
_computing_data_collection 'Bruker SMART'
_computing_data_reduction 'Bruker SAINT'
_computing_molecular_graphics 'Bruker SHELXTL'
_computing_publication_material 'Bruker SHELXTL'
_computing_structure_refinement 'SHELXL-97 (Sheldrick, 1997)'
_computing_structure_solution 'SHELXS-97 (Sheldrick, 1990)'
_diffrn_ambient_temperature 296(2)
_diffrn_measured_fraction_theta_full 0.989
_diffrn_measured_fraction_theta_max 0.989
_diffrn_measurement_device_type 'CCD area detector'
_diffrn_measurement_method 'phi and omega scans'
_diffrn_radiation_monochromator graphite
_diffrn_radiation_source 'fine-focus sealed tube'
_diffrn_radiation_type MoK\a
_diffrn_radiation_wavelength 0.71073
_diffrn_reflns_av_R_equivalents 0.0633
_diffrn_reflns_av_sigmaI/netI 0.1047
_diffrn_reflns_limit_h_max 9
_diffrn_reflns_limit_h_min -9
_diffrn_reflns_limit_k_max 12
_diffrn_reflns_limit_k_min -12
_diffrn_reflns_limit_l_max 15
_diffrn_reflns_limit_l_min -15
_diffrn_reflns_number 7452
_diffrn_reflns_theta_full 25.49
_diffrn_reflns_theta_max 25.49
_diffrn_reflns_theta_min 2.59
_diffrn_standards_decay_% 0
_diffrn_standards_interval_count 0
_diffrn_standards_interval_time 0
_diffrn_standards_number 0
_exptl_absorpt_coefficient_mu 0.548
_exptl_absorpt_correction_T_max 0.9472
_exptl_absorpt_correction_T_min 0.8229
_exptl_absorpt_correction_type multi-scan
_exptl_absorpt_process_details sadabs
_exptl_crystal_colour green
_exptl_crystal_density_diffrn 1.404
_exptl_crystal_density_method 'not measured'
_exptl_crystal_description block
_exptl_crystal_F_000 446
_exptl_crystal_size_max 0.37
_exptl_crystal_size_mid 0.11
_exptl_crystal_size_min 0.10
_refine_diff_density_max 1.213
_refine_diff_density_min -0.992
_refine_diff_density_rms 0.099
_refine_ls_extinction_method none
_refine_ls_goodness_of_fit_ref 1.046
_refine_ls_hydrogen_treatment constr
_refine_ls_matrix_type full
_refine_ls_number_parameters 269
_refine_ls_number_reflns 3702
_refine_ls_number_restraints 0
_refine_ls_restrained_S_all 1.046
_refine_ls_R_factor_all 0.1165
_refine_ls_R_factor_gt 0.0747
_refine_ls_shift/su_max 0.000
_refine_ls_shift/su_mean 0.000
_refine_ls_structure_factor_coef Fsqd
_refine_ls_weighting_details 'calc w=1/[\s^2^(Fo^2^)+(0.0980P)^2^+0.0000P] where P=(Fo^2^+2Fc^2^)/3'
_refine_ls_weighting_scheme calc
_refine_ls_wR_factor_gt 0.1748
_refine_ls_wR_factor_ref 0.1979
_reflns_number_gt 2376
_reflns_number_total 3702
_reflns_threshold_expression >2sigma(I)
_cod_data_source_file c1ce05760j.txt
_cod_data_source_block aa4
_cod_depositor_comments
;
The following automatic conversions were performed:

'_symmetry_cell_setting' value 'Triclinic' changed to 'triclinic'
according to /home/saulius/struct/CIF-dictionaries/cif_core.dic
dictionary named 'cif_core.dic' version 2.4.1 from 2010-06-29.

Automatic conversion script
Id: cif_fix_values 1715 2011-07-08 13:25:40Z adriana 
;
_cod_original_cell_volume 1005(4)
_cod_original_sg_symbol_H-M P-1
_cod_original_formula_sum 'C44 H46 N4 Ni O10 '
_cod_database_code 7206975

loop_
_symmetry_equiv_pos_as_xyz
'x, y, z'
'-x, -y, -z'

loop_
_atom_site_label
_atom_site_type_symbol
_atom_site_fract_x
_atom_site_fract_y
_atom_site_fract_z
_atom_site_U_iso_or_equiv
_atom_site_adp_type
_atom_site_occupancy
_atom_site_symmetry_multiplicity
_atom_site_calc_flag
_atom_site_refinement_flags
Ni1 Ni 0.0000 0.0000 0.0000 0.0342(3) Uani 1 2 d S
N1 N 0.1653(5) -0.1546(3) 0.0329(3) 0.0334(9) Uani 1 1 d .
N2 N 0.4198(5) 0.8063(4) 0.4153(4) 0.0462(11) Uani 1 1 d .
O1 O 0.1953(4) 0.1215(3) 0.0942(3) 0.0358(8) Uani 1 1 d .
O2 O 0.0460(4) 0.1825(3) 0.2203(3) 0.0478(9) Uani 1 1 d .
O3 O 1.0269(5) 0.7952(4) 0.2707(3) 0.0617(11) Uani 1 1 d .
O4 O 1.1275(5) 0.6667(4) 0.3941(3) 0.0610(11) Uani 1 1 d .
H4D H 1.2248 0.7043 0.3917 0.092 Uiso 1 1 calc R
O5 O 0.1305(4) 0.0320(3) -0.1319(3) 0.0391(8) Uani 1 1 d .
H5W2 H 0.0758 0.0881 -0.1679 0.059 Uiso 1 1 d R
H5W1 H 0.0747 -0.0367 -0.1597 0.059 Uiso 1 1 d R
C1 C 0.1807(6) 0.1861(4) 0.1762(4) 0.0342(11) Uani 1 1 d .
C2 C 0.3411(6) 0.2718(4) 0.2279(4) 0.0323(11) Uani 1 1 d .
C3 C 0.3216(6) 0.3816(5) 0.2872(4) 0.0416(12) Uani 1 1 d .
H3 H 0.2071 0.4026 0.2952 0.050 Uiso 1 1 calc R
C4 C 0.4679(6) 0.4596(5) 0.3339(4) 0.0435(13) Uani 1 1 d .
H4 H 0.4515 0.5334 0.3726 0.052 Uiso 1 1 calc R
C5 C 0.6401(6) 0.4301(5) 0.3244(4) 0.0417(13) Uani 1 1 d .
C6 C 0.6597(6) 0.3209(5) 0.2666(4) 0.0401(12) Uani 1 1 d .
H6 H 0.7746 0.2988 0.2606 0.048 Uiso 1 1 calc R
C7 C 0.5129(6) 0.2430(4) 0.2170(4) 0.0345(11) Uani 1 1 d .
H7 H 0.5294 0.1709 0.1762 0.041 Uiso 1 1 calc R
C8 C 0.8008(7) 0.5198(5) 0.3706(5) 0.0545(15) Uani 1 1 d .
H8A H 0.7751 0.5687 0.4313 0.065 Uiso 1 1 calc R
H8B H 0.9033 0.4710 0.3944 0.065 Uiso 1 1 calc R
C9 C 0.8453(7) 0.6093(5) 0.2893(5) 0.0538(15) Uani 1 1 d .
H9A H 0.8588 0.5581 0.2269 0.065 Uiso 1 1 calc R
H9B H 0.7428 0.6594 0.2692 0.065 Uiso 1 1 calc R
C10 C 1.0094(6) 0.6997(5) 0.3193(4) 0.0410(12) Uani 1 1 d .
C11 C 0.3424(6) -0.1351(4) 0.0397(4) 0.0382(12) Uani 1 1 d .
H11 H 0.3904 -0.0516 0.0390 0.046 Uiso 1 1 calc R
C12 C 0.4583(6) -0.2303(5) 0.0476(4) 0.0385(12) Uani 1 1 d .
H12 H 0.5808 -0.2108 0.0512 0.046 Uiso 1 1 calc R
C13 C 0.3933(6) -0.3546(5) 0.0501(4) 0.0393(12) Uani 1 1 d .
C14 C 0.2111(7) -0.3743(4) 0.0474(4) 0.0464(14) Uani 1 1 d .
H14 H 0.1606 -0.4564 0.0515 0.056 Uiso 1 1 calc R
C15 C 0.1050(6) -0.2753(4) 0.0388(4) 0.0444(13) Uani 1 1 d .
H15 H -0.0176 -0.2926 0.0368 0.053 Uiso 1 1 calc R
C16 C 0.5125(7) -0.4635(5) 0.0522(4) 0.0491(14) Uani 1 1 d .
H16A H 0.6371 -0.4305 0.0719 0.059 Uiso 1 1 calc R
H16B H 0.4865 -0.5207 0.1055 0.059 Uiso 1 1 calc R
C17 C 0.4709(7) 0.8702(6) 0.3376(5) 0.0557(15) Uani 1 1 d .
H17 H 0.3916 0.8710 0.2736 0.067 Uiso 1 1 calc R
C18 C 0.6356(7) 0.9349(6) 0.3483(4) 0.0537(15) Uani 1 1 d .
H18 H 0.6684 0.9759 0.2913 0.064 Uiso 1 1 calc R
C19 C 0.6983(7) 0.8727(6) 0.5211(5) 0.0588(16) Uani 1 1 d .
H19 H 0.7745 0.8698 0.5860 0.071 Uiso 1 1 calc R
C20 C 0.5310(7) 0.8094(6) 0.5045(5) 0.0570(16) Uani 1 1 d .
H20 H 0.4956 0.7666 0.5600 0.068 Uiso 1 1 calc R
C21 C 0.7532(6) 0.9397(5) 0.4431(4) 0.0427(13) Uani 1 1 d .
C22 C 0.9308(6) 1.0162(5) 0.4555(5) 0.0533(15) Uani 1 1 d .
H22A H 0.9777 1.0049 0.3905 0.064 Uiso 1 1 calc R
H22B H 0.9102 1.1058 0.4647 0.064 Uiso 1 1 calc R

loop_
_atom_site_aniso_label
_atom_site_aniso_U_11
_atom_site_aniso_U_22
_atom_site_aniso_U_33
_atom_site_aniso_U_23
_atom_site_aniso_U_13
_atom_site_aniso_U_12
Ni1 0.0280(5) 0.0288(5) 0.0440(6) 0.0027(4) 0.0042(4) -0.0064(3)
N1 0.031(2) 0.026(2) 0.042(3) 0.0041(17) 0.0045(17) -0.0065(16)
N2 0.036(2) 0.051(3) 0.046(3) 0.006(2) -0.002(2) -0.0180(19)
O1 0.0313(17) 0.0355(18) 0.038(2) -0.0040(16) 0.0054(15) -0.0079(14)
O2 0.0315(18) 0.051(2) 0.059(3) -0.0144(18) 0.0139(17) -0.0173(15)
O3 0.053(2) 0.056(2) 0.069(3) 0.027(2) -0.005(2) -0.0193(19)
O4 0.036(2) 0.060(2) 0.077(3) 0.031(2) -0.015(2) -0.0256(18)
O5 0.0342(17) 0.0374(18) 0.044(2) 0.0045(15) 0.0059(15) -0.0122(14)
C1 0.030(2) 0.029(2) 0.040(3) 0.000(2) 0.000(2) -0.0066(19)
C2 0.032(2) 0.030(2) 0.032(3) 0.004(2) -0.001(2) -0.0066(19)
C3 0.032(2) 0.039(3) 0.052(3) -0.007(2) 0.007(2) -0.006(2)
C4 0.042(3) 0.034(3) 0.051(4) -0.007(2) 0.004(2) -0.010(2)
C5 0.035(3) 0.041(3) 0.043(3) 0.009(2) -0.003(2) -0.020(2)
C6 0.024(2) 0.049(3) 0.046(3) 0.007(3) 0.004(2) -0.008(2)
C7 0.032(2) 0.032(2) 0.038(3) 0.003(2) 0.004(2) -0.0028(19)
C8 0.042(3) 0.061(4) 0.052(4) 0.004(3) -0.004(3) -0.028(3)
C9 0.040(3) 0.054(3) 0.058(4) 0.011(3) -0.010(3) -0.023(2)
C10 0.034(3) 0.042(3) 0.042(3) 0.002(2) -0.001(2) -0.009(2)
C11 0.030(2) 0.033(3) 0.049(3) 0.005(2) 0.004(2) -0.007(2)
C12 0.026(2) 0.044(3) 0.043(3) 0.002(2) 0.004(2) 0.002(2)
C13 0.044(3) 0.039(3) 0.033(3) 0.002(2) 0.000(2) 0.009(2)
C14 0.044(3) 0.026(3) 0.067(4) 0.012(2) 0.005(3) -0.006(2)
C15 0.028(2) 0.035(3) 0.071(4) 0.009(3) 0.011(2) -0.007(2)
C16 0.052(3) 0.044(3) 0.048(4) 0.001(2) -0.005(3) 0.016(3)
C17 0.038(3) 0.075(4) 0.047(4) 0.006(3) -0.004(3) -0.020(3)
C18 0.043(3) 0.076(4) 0.043(4) 0.020(3) 0.012(3) -0.010(3)
C19 0.045(3) 0.077(4) 0.047(4) 0.017(3) -0.002(3) -0.033(3)
C20 0.045(3) 0.071(4) 0.051(4) 0.019(3) 0.005(3) -0.028(3)
C21 0.036(3) 0.043(3) 0.047(3) 0.002(2) 0.009(2) -0.014(2)
C22 0.040(3) 0.054(3) 0.061(4) 0.005(3) 0.005(2) -0.026(3)

loop_
_atom_type_symbol
_atom_type_description
_atom_type_scat_dispersion_real
_atom_type_scat_dispersion_imag
_atom_type_scat_source
C C 0.0033 0.0016 'International Tables Vol C Tables 4.2.6.8 and 6.1.1.4'
H H 0.0000 0.0000 'International Tables Vol C Tables 4.2.6.8 and 6.1.1.4'
N N 0.0061 0.0033 'International Tables Vol C Tables 4.2.6.8 and 6.1.1.4'
O O 0.0106 0.0060 'International Tables Vol C Tables 4.2.6.8 and 6.1.1.4'
Ni Ni 0.3393 1.1124 'International Tables Vol C Tables 4.2.6.8 and 6.1.1.4'

loop_
_geom_angle_atom_site_label_1
_geom_angle_atom_site_label_2
_geom_angle_atom_site_label_3
_geom_angle
_geom_angle_site_symmetry_1
_geom_angle_site_symmetry_3
O1 Ni1 O1 180.0(2) 2 .
O1 Ni1 N1 90.3(2) 2 .
O1 Ni1 N1 89.7(2) . .
O1 Ni1 N1 89.7(2) 2 2
O1 Ni1 N1 90.3(2) . 2
N1 Ni1 N1 180.00(11) . 2
O1 Ni1 O5 89.6(2) 2 2
O1 Ni1 O5 90.4(2) . 2
N1 Ni1 O5 92.72(17) . 2
N1 Ni1 O5 87.28(17) 2 2
O1 Ni1 O5 90.4(2) 2 .
O1 Ni1 O5 89.6(2) . .
N1 Ni1 O5 87.28(17) . .
N1 Ni1 O5 92.72(17) 2 .
O5 Ni1 O5 180.0(2) 2 .
C11 N1 C15 115.4(4) . .
C11 N1 Ni1 119.3(3) . .
C15 N1 Ni1 125.0(3) . .
C20 N2 C17 117.7(5) . .
C1 O1 Ni1 127.5(3) . .
C10 O4 H4D 109.5 . .
Ni1 O5 H5W2 107.8 . .
Ni1 O5 H5W1 86.3 . .
H5W2 O5 H5W1 102.5 . .
O2 C1 O1 125.6(4) . .
O2 C1 C2 117.2(5) . .
O1 C1 C2 117.1(4) . .
C7 C2 C3 118.3(4) . .
C7 C2 C1 120.5(4) . .
C3 C2 C1 121.2(4) . .
C4 C3 C2 121.0(5) . .
C4 C3 H3 119.5 . .
C2 C3 H3 119.5 . .
C3 C4 C5 120.9(5) . .
C3 C4 H4 119.6 . .
C5 C4 H4 119.6 . .
C6 C5 C4 118.1(4) . .
C6 C5 C8 120.8(5) . .
C4 C5 C8 120.9(5) . .
C5 C6 C7 121.5(4) . .
C5 C6 H6 119.2 . .
C7 C6 H6 119.2 . .
C6 C7 C2 120.1(5) . .
C6 C7 H7 119.9 . .
C2 C7 H7 119.9 . .
C9 C8 C5 110.4(4) . .
C9 C8 H8A 109.6 . .
C5 C8 H8A 109.6 . .
C9 C8 H8B 109.6 . .
C5 C8 H8B 109.6 . .
H8A C8 H8B 108.1 . .
C10 C9 C8 117.7(5) . .
C10 C9 H9A 107.9 . .
C8 C9 H9A 107.9 . .
C10 C9 H9B 107.9 . .
C8 C9 H9B 107.9 . .
H9A C9 H9B 107.2 . .
O3 C10 O4 123.9(5) . .
O3 C10 C9 120.6(5) . .
O4 C10 C9 115.5(5) . .
N1 C11 C12 124.0(4) . .
N1 C11 H11 118.0 . .
C12 C11 H11 118.0 . .
C11 C12 C13 119.8(5) . .
C11 C12 H12 120.1 . .
C13 C12 H12 120.1 . .
C12 C13 C14 116.2(4) . .
C12 C13 C16 122.1(5) . .
C14 C13 C16 121.7(5) . .
C15 C14 C13 120.5(5) . .
C15 C14 H14 119.7 . .
C13 C14 H14 119.7 . .
N1 C15 C14 124.0(5) . .
N1 C15 H15 118.0 . .
C14 C15 H15 118.0 . .
C16 C16 C13 112.3(5) 2_645 .
C16 C16 H16A 109.2 2_645 .
C13 C16 H16A 109.2 . .
C16 C16 H16B 109.2 2_645 .
C13 C16 H16B 109.2 . .
H16A C16 H16B 107.9 . .
N2 C17 C18 122.3(5) . .
N2 C17 H17 118.8 . .
C18 C17 H17 118.8 . .
C17 C18 C21 120.2(5) . .
C17 C18 H18 119.9 . .
C21 C18 H18 119.9 . .
C21 C19 C20 120.2(5) . .
C21 C19 H19 119.9 . .
C20 C19 H19 119.9 . .
N2 C20 C19 123.2(5) . .
N2 C20 H20 118.4 . .
C19 C20 H20 118.4 . .
C19 C21 C18 116.3(5) . .
C19 C21 C22 124.0(5) . .
C18 C21 C22 119.7(5) . .
C22 C22 C21 115.4(6) 2_776 .
C22 C22 H22A 108.4 2_776 .
C21 C22 H22A 108.4 . .
C22 C22 H22B 108.4 2_776 .
C21 C22 H22B 108.4 . .
H22A C22 H22B 107.5 . .

loop_
_geom_bond_atom_site_label_1
_geom_bond_atom_site_label_2
_geom_bond_distance
_geom_bond_site_symmetry_2
Ni1 O1 2.068(4) 2
Ni1 O1 2.068(4) .
Ni1 N1 2.126(5) .
Ni1 N1 2.126(5) 2
Ni1 O5 2.138(5) 2
Ni1 O5 2.138(5) .
N1 C11 1.331(6) .
N1 C15 1.333(6) .
N2 C20 1.296(7) .
N2 C17 1.329(7) .
O1 C1 1.254(6) .
O2 C1 1.251(6) .
O3 C10 1.219(6) .
O4 C10 1.270(6) .
O4 H4D 0.8200 .
O5 H5W2 0.8500 .
O5 H5W1 0.8449 .
C1 C2 1.501(6) .
C2 C7 1.383(7) .
C2 C3 1.385(7) .
C3 C4 1.367(7) .
C3 H3 0.9300 .
C4 C5 1.383(7) .
C4 H4 0.9300 .
C5 C6 1.371(7) .
C5 C8 1.508(7) .
C6 C7 1.380(7) .
C6 H6 0.9300 .
C7 H7 0.9300 .
C8 C9 1.506(8) .
C8 H8A 0.9700 .
C8 H8B 0.9700 .
C9 C10 1.499(7) .
C9 H9A 0.9700 .
C9 H9B 0.9700 .
C11 C12 1.368(7) .
C11 H11 0.9300 .
C12 C13 1.371(7) .
C12 H12 0.9300 .
C13 C14 1.376(7) .
C13 C16 1.501(7) .
C14 C15 1.351(7) .
C14 H14 0.9300 .
C15 H15 0.9300 .
C16 C16 1.492(10) 2_645
C16 H16A 0.9700 .
C16 H16B 0.9700 .
C17 C18 1.364(7) .
C17 H17 0.9300 .
C18 C21 1.374(8) .
C18 H18 0.9300 .
C19 C21 1.360(8) .
C19 C20 1.371(7) .
C19 H19 0.9300 .
C20 H20 0.9300 .
C21 C22 1.503(7) .
C22 C22 1.477(11) 2_776
C22 H22A 0.9700 .
C22 H22B 0.9700 .

loop_
_geom_hbond_atom_site_label_D
_geom_hbond_atom_site_label_H
_geom_hbond_atom_site_label_A
_geom_hbond_distance_DH
_geom_hbond_distance_HA
_geom_hbond_distance_DA
_geom_hbond_angle_DHA
_geom_hbond_site_symmetry_A
O4 H4D N2 0.82 1.74 2.544(7) 165.1 1_655
O5 H5W2 O3 0.85 1.94 2.781(7) 169.4 2_665
O5 H5W1 O2 0.84 1.80 2.649(7) 179.3 2
O5 H5W1 O1 0.84 2.47 2.986(7) 119.8 2

loop_
_geom_torsion_atom_site_label_1
_geom_torsion_atom_site_label_2
_geom_torsion_atom_site_label_3
_geom_torsion_atom_site_label_4
_geom_torsion
_geom_torsion_site_symmetry_1
_geom_torsion_site_symmetry_4
O1 Ni1 N1 C11 142.0(4) 2 .
O1 Ni1 N1 C11 -38.0(4) . .
N1 Ni1 N1 C11 53(45) 2 .
O5 Ni1 N1 C11 -128.4(4) 2 .
O5 Ni1 N1 C11 51.6(4) . .
O1 Ni1 N1 C15 -31.9(4) 2 .
O1 Ni1 N1 C15 148.1(4) . .
N1 Ni1 N1 C15 -120(45) 2 .
O5 Ni1 N1 C15 57.7(4) 2 .
O5 Ni1 N1 C15 -122.3(4) . .
O1 Ni1 O1 C1 0.0(3) 2 .
N1 Ni1 O1 C1 -119.2(4) . .
N1 Ni1 O1 C1 60.8(4) 2 .
O5 Ni1 O1 C1 -26.5(4) 2 .
O5 Ni1 O1 C1 153.5(4) . .
Ni1 O1 C1 O2 4.9(7) . .
Ni1 O1 C1 C2 -177.4(3) . .
O2 C1 C2 C7 150.8(5) . .
O1 C1 C2 C7 -27.1(6) . .
O2 C1 C2 C3 -29.5(7) . .
O1 C1 C2 C3 152.5(5) . .
C7 C2 C3 C4 -0.1(8) . .
C1 C2 C3 C4 -179.8(5) . .
C2 C3 C4 C5 -0.8(8) . .
C3 C4 C5 C6 0.2(8) . .
C3 C4 C5 C8 176.4(5) . .
C4 C5 C6 C7 1.3(8) . .
C8 C5 C6 C7 -174.9(4) . .
C5 C6 C7 C2 -2.2(7) . .
C3 C2 C7 C6 1.6(7) . .
C1 C2 C7 C6 -178.7(4) . .
C6 C5 C8 C9 83.7(7) . .
C4 C5 C8 C9 -92.4(7) . .
C5 C8 C9 C10 -176.0(5) . .
C8 C9 C10 O3 -160.1(5) . .
C8 C9 C10 O4 22.5(8) . .
C15 N1 C11 C12 2.7(7) . .
Ni1 N1 C11 C12 -171.7(4) . .
N1 C11 C12 C13 -0.8(8) . .
C11 C12 C13 C14 -1.8(7) . .
C11 C12 C13 C16 176.3(4) . .
C12 C13 C14 C15 2.3(8) . .
C16 C13 C14 C15 -175.8(5) . .
C11 N1 C15 C14 -2.2(8) . .
Ni1 N1 C15 C14 171.9(4) . .
C13 C14 C15 N1 -0.3(9) . .
C12 C13 C16 C16 -104.7(7) . 2_645
C14 C13 C16 C16 73.2(8) . 2_645
C20 N2 C17 C18 1.7(9) . .
N2 C17 C18 C21 -2.5(10) . .
C17 N2 C20 C19 -1.5(9) . .
C21 C19 C20 N2 2.0(10) . .
C20 C19 C21 C18 -2.6(9) . .
C20 C19 C21 C22 177.4(6) . .
C17 C18 C21 C19 2.8(9) . .
C17 C18 C21 C22 -177.2(6) . .
C19 C21 C22 C22 18.9(10) . 2_776
C18 C21 C22 C22 -161.1(6) . 2_776
